data_7201762
loop_
_publ_author_name
'Dobrzycki, Lukasz'
'Wo\'zniak, Krzysztof'

_publ_section_title
;
 Structures of hybrid inorganic--organic salts with benzidine dication
 derivatives
;
_journal_issue 5
_journal_name_full CrystEngComm
_journal_page_first 525
_journal_paper_doi 10.1039/b714587j
_journal_volume 10
_journal_year 2008
_chemical_formula_sum 'C14 H18 Cl4 N2 Pb'
_chemical_formula_weight 563.29
_chemical_name_systematic
;
?
;
_space_group_IT_number 14
_symmetry_cell_setting monoclinic
_symmetry_space_group_name_Hall '-P 2ybc'
_symmetry_space_group_name_H-M 'P 1 21/c 1'
_atom_sites_solution_hydrogens geom
_atom_sites_solution_primary direct
_atom_sites_solution_secondary difmap
_audit_creation_method SHELXL-97
_cell_angle_alpha 90.00
_cell_angle_beta 91.80(3)
_cell_angle_gamma 90.00
_cell_formula_units_Z 4
_cell_length_a 28.384(6)
_cell_length_b 8.0158(16)
_cell_length_c 7.7897(16)
_cell_measurement_temperature 293(2)
_cell_volume 1771.4(6)
_computing_cell_refinement
;
CrysAlis RED, Oxford Diffraction Ltd.,
Version 1.171.28cycle2 beta (release 25-10-2005 CrysAlis171 .NET)
(compiled Oct 25 2005,08:50:05)
;
_computing_data_collection
;
CrysAlis CCD, Oxford Diffraction Ltd.,
Version 1.171.28cycle2 beta (release 25-10-2005 CrysAlis171 .NET)
(compiled Oct 25 2005,08:50:05)
;
_computing_data_reduction
;
CrysAlis RED, Oxford Diffraction Ltd.,
Version 1.171.28cycle2 beta (release 25-10-2005 CrysAlis171 .NET)
(compiled Oct 25 2005,08:50:05)
;
_computing_molecular_graphics Diamond
_computing_publication_material SHELXTL-97
_computing_structure_refinement 'SHELXL-97 (Sheldrick, 1997)'
_computing_structure_solution 'SHELXS-97 (Sheldrick, 1990)'
_diffrn_ambient_temperature 293(2)
_diffrn_detector_area_resol_mean 8.6479
_diffrn_measured_fraction_theta_full 0.999
_diffrn_measured_fraction_theta_max 0.999
_diffrn_measurement_device_type KM4CCD
_diffrn_measurement_method 'omega scan'
_diffrn_radiation_monochromator graphite
_diffrn_radiation_source 'fine-focus sealed tube'
_diffrn_radiation_type MoK\a
_diffrn_radiation_wavelength 0.71073
_diffrn_reflns_av_R_equivalents 0.0000
_diffrn_reflns_av_sigmaI/netI 0.0586
_diffrn_reflns_limit_h_max 37
_diffrn_reflns_limit_h_min -37
_diffrn_reflns_limit_k_max 10
_diffrn_reflns_limit_k_min -10
_diffrn_reflns_limit_l_max 10
_diffrn_reflns_limit_l_min -10
_diffrn_reflns_number 27361
_diffrn_reflns_theta_full 28.00
_diffrn_reflns_theta_max 28.00
_diffrn_reflns_theta_min 2.87
_diffrn_standards_decay_% 2
_diffrn_standards_number '1 frame'
_exptl_absorpt_coefficient_mu 10.122
_exptl_absorpt_correction_T_max 0.94
_exptl_absorpt_correction_T_min 0.02
_exptl_absorpt_correction_type analytical
_exptl_absorpt_process_details
;
CrysAlis RED, Oxford Diffraction Ltd.,
Version 1.171.28cycle2 beta (release 25-10-2005 CrysAlis171 .NET)
(compiled Oct 25 2005,08:50:05)
Analytical numeric absorption correction using a multifaceted crystal
model based on expressions derived by R.C. Clark & J.S. Reid.
;
_exptl_crystal_colour colourless
_exptl_crystal_density_diffrn 2.112
_exptl_crystal_density_method 'not measured'
_exptl_crystal_description planar
_exptl_crystal_F_000 1064
_exptl_crystal_size_max 0.65
_exptl_crystal_size_mid 0.34
_exptl_crystal_size_min 0.005
_refine_diff_density_max 7.226
_refine_diff_density_min -4.692
_refine_diff_density_rms 0.443
_refine_ls_extinction_method none
_refine_ls_goodness_of_fit_ref 1.358
_refine_ls_hydrogen_treatment constr
_refine_ls_matrix_type full
_refine_ls_number_parameters 203
_refine_ls_number_reflns 27361
_refine_ls_number_restraints 0
_refine_ls_restrained_S_all 1.358
_refine_ls_R_factor_all 0.1138
_refine_ls_R_factor_gt 0.0990
_refine_ls_shift/su_max 0.000
_refine_ls_shift/su_mean 0.000
_refine_ls_structure_factor_coef Fsqd
_refine_ls_weighting_details 'calc w=1/[\s^2^(Fo^2^)+(0.2000P)^2^+0.0000P] where P=(Fo^2^+2Fc^2^)/3'
_refine_ls_weighting_scheme calc
_refine_ls_wR_factor_gt 0.3082
_refine_ls_wR_factor_ref 0.3334
_reflns_number_gt 21951
_reflns_number_total 27361
_reflns_threshold_expression >2sigma(I)
_cod_data_source_file b714587j.txt
_cod_data_source_block 1_PbCl3_Cl
_cod_depositor_comments
;
The following automatic conversions were performed:
'_symmetry_cell_setting' value 'Monoclinic' changed to 'monoclinic'
according to '/home/saulius/struct/CIF-dictionaries/cif_core.dic'
dictionary named 'cif_core.dic' version 2.4.1 from 2010-06-29.

Automatic conversion script
Id: cif_fix_enum 1527 2010-12-29 10:47:43Z saulius 
;
_cod_original_sg_symbol_H-M P2(1)/c
_cod_database_code 7201762

loop_
_symmetry_equiv_pos_as_xyz
'x, y, z'
'-x, y+1/2, -z+1/2'
'-x, -y, -z'
'x, -y-1/2, z-1/2'

loop_
_atom_site_label
_atom_site_type_symbol
_atom_site_fract_x
_atom_site_fract_y
_atom_site_fract_z
_atom_site_U_iso_or_equiv
_atom_site_adp_type
_atom_site_occupancy
_atom_site_symmetry_multiplicity
_atom_site_calc_flag
_atom_site_refinement_flags
_atom_site_disorder_assembly
_atom_site_disorder_group
Pb1 Pb 0.034310(13) 0.45604(3) 0.27794(5) 0.02915(14) Uani 1 1 d . . .
Cl1 Cl 0.06415(8) 0.1374(3) 0.1562(3) 0.0333(5) Uani 1 1 d . . .
Cl2 Cl 0.13068(7) 0.5311(2) 0.2764(4) 0.0301(5) Uani 1 1 d . . .
Cl3 Cl 0.03671(9) 0.6936(3) 0.0030(3) 0.0335(4) Uani 1 1 d . . .
Cl4 Cl 0.47801(9) 0.7286(3) 0.5057(3) 0.0395(5) Uani 1 1 d . . .
N1 N 0.1411(2) 0.5761(9) 0.8740(10) 0.0229(14) Uani 1 1 d . . .
H1A H 0.1195 0.4963 0.8613 0.034 Uiso 1 1 calc R . .
H1B H 0.1347 0.6581 0.7999 0.034 Uiso 1 1 calc R . .
H1C H 0.1408 0.6158 0.9807 0.034 Uiso 1 1 calc R . .
N2 N 0.4539(3) 0.0480(9) 0.7128(13) 0.0320(18) Uani 1 1 d . . .
H2A H 0.4509 -0.0434 0.6486 0.048 Uiso 1 1 calc R . .
H2B H 0.4651 0.0206 0.8170 0.048 Uiso 1 1 calc R . .
H2C H 0.4736 0.1186 0.6642 0.048 Uiso 1 1 calc R . .
C1 C 0.1870(3) 0.5083(12) 0.8419(13) 0.0260(18) Uani 1 1 d . . .
C2 C 0.2269(3) 0.5870(12) 0.9124(12) 0.0260(17) Uani 1 1 d . . .
C3 C 0.2715(3) 0.5125(12) 0.8785(14) 0.0275(18) Uani 1 1 d . . .
H3 H 0.2991 0.5632 0.9197 0.033 Uiso 1 1 calc R . .
C4 C 0.2741(3) 0.3673(10) 0.7862(12) 0.0254(17) Uani 1 1 d . . .
C5 C 0.2325(3) 0.2944(11) 0.7183(15) 0.038(2) Uani 1 1 d . . .
H5 H 0.2343 0.1972 0.6537 0.045 Uiso 1 1 calc R . .
C6 C 0.1890(3) 0.3651(11) 0.7462(16) 0.035(2) Uani 1 1 d . . .
H6 H 0.1616 0.3164 0.7009 0.042 Uiso 1 1 calc R . .
C7 C 0.4074(3) 0.1282(12) 0.7272(13) 0.032(2) Uani 1 1 d . . .
C8 C 0.3685(3) 0.0311(10) 0.7508(16) 0.030(2) Uani 1 1 d . . .
C9 C 0.3252(3) 0.1120(11) 0.7680(14) 0.0298(18) Uani 1 1 d . . .
H9 H 0.2984 0.0479 0.7840 0.036 Uiso 1 1 calc R . .
C10 C 0.3208(3) 0.2858(11) 0.7621(13) 0.0293(17) Uani 1 1 d . . .
C11 C 0.3619(4) 0.3798(11) 0.7392(18) 0.043(3) Uani 1 1 d . . .
H11 H 0.3601 0.4955 0.7348 0.052 Uiso 1 1 calc R . .
C12 C 0.4049(4) 0.3022(13) 0.7233(16) 0.041(2) Uani 1 1 d . . .
H12 H 0.4321 0.3652 0.7101 0.050 Uiso 1 1 calc R . .
C13 C 0.2254(3) 0.7467(17) 1.0158(16) 0.044(3) Uani 1 1 d . . .
H13A H 0.2061 0.7304 1.1135 0.066 Uiso 1 1 calc R . .
H13B H 0.2123 0.8346 0.9454 0.066 Uiso 1 1 calc R . .
H13C H 0.2567 0.7765 1.0541 0.066 Uiso 1 1 calc R . .
C14 C 0.3699(4) -0.1544(12) 0.7540(18) 0.043(2) Uani 1 1 d . . .
H14A H 0.3391 -0.1969 0.7771 0.064 Uiso 1 1 calc R . .
H14B H 0.3919 -0.1909 0.8423 0.064 Uiso 1 1 calc R . .
H14C H 0.3796 -0.1951 0.6447 0.064 Uiso 1 1 calc R . .

loop_
_atom_site_aniso_label
_atom_site_aniso_U_11
_atom_site_aniso_U_22
_atom_site_aniso_U_33
_atom_site_aniso_U_23
_atom_site_aniso_U_13
_atom_site_aniso_U_12
Pb1 0.02628(18) 0.03125(19) 0.0303(2) 0.00225(13) 0.00647(15) 0.00364(12)
Cl1 0.0272(10) 0.0325(10) 0.0400(12) -0.0054(10) -0.0038(9) 0.0040(8)
Cl2 0.0243(9) 0.0272(10) 0.0390(14) 0.0017(9) 0.0031(10) -0.0011(7)
Cl3 0.0304(10) 0.0381(11) 0.0319(10) 0.0056(8) 0.0011(10) 0.0053(9)
Cl4 0.0409(11) 0.0367(12) 0.0410(14) -0.0051(11) 0.0025(10) 0.0033(10)
N1 0.017(3) 0.029(3) 0.022(4) 0.002(3) 0.000(3) -0.001(3)
N2 0.023(3) 0.033(4) 0.041(5) 0.000(3) 0.000(4) 0.005(3)
C1 0.025(4) 0.023(3) 0.030(5) 0.006(4) 0.002(4) -0.003(3)
C2 0.027(4) 0.028(4) 0.022(4) -0.001(4) 0.002(3) 0.005(3)
C3 0.027(4) 0.023(4) 0.032(5) 0.004(4) -0.002(4) -0.003(3)
C4 0.019(3) 0.024(4) 0.033(5) 0.001(4) 0.004(3) 0.002(3)
C5 0.032(4) 0.026(4) 0.055(7) -0.021(4) -0.008(4) -0.002(4)
C6 0.024(4) 0.025(4) 0.057(6) -0.009(4) 0.005(4) -0.002(3)
C7 0.019(4) 0.036(5) 0.041(5) 0.003(4) 0.007(3) 0.004(3)
C8 0.028(4) 0.024(4) 0.037(5) 0.004(4) -0.001(4) 0.005(3)
C9 0.021(3) 0.025(4) 0.043(5) 0.001(4) 0.003(4) 0.000(3)
C10 0.021(3) 0.032(4) 0.036(4) -0.006(4) 0.008(4) 0.003(3)
C11 0.033(5) 0.022(4) 0.075(8) 0.007(5) 0.014(5) 0.012(4)
C12 0.033(5) 0.038(5) 0.053(7) 0.005(5) 0.008(5) -0.008(4)
C13 0.035(4) 0.043(5) 0.053(7) -0.024(5) 0.000(5) 0.001(5)
C14 0.037(5) 0.031(5) 0.060(7) 0.001(5) 0.000(5) -0.001(4)

loop_
_atom_type_symbol
_atom_type_description
_atom_type_scat_dispersion_real
_atom_type_scat_dispersion_imag
_atom_type_scat_source
C C 0.0033 0.0016 'International Tables Vol C Tables 4.2.6.8 and 6.1.1.4'
H H 0.0000 0.0000 'International Tables Vol C Tables 4.2.6.8 and 6.1.1.4'
N N 0.0061 0.0033 'International Tables Vol C Tables 4.2.6.8 and 6.1.1.4'
Cl Cl 0.1484 0.1585 'International Tables Vol C Tables 4.2.6.8 and 6.1.1.4'
Pb Pb -3.3944 10.1111 'International Tables Vol C Tables 4.2.6.8 and 6.1.1.4'

loop_
_geom_angle_atom_site_label_1
_geom_angle_atom_site_label_2
_geom_angle_atom_site_label_3
_geom_angle
_geom_angle_site_symmetry_1
_geom_angle_site_symmetry_3
_geom_angle_publ_flag
Cl2 Pb1 Cl1 83.74(6) . . ?
Cl2 Pb1 Cl3 78.94(8) . . ?
Cl1 Pb1 Cl3 109.31(7) . . ?
C1 N1 H1A 109.5 . . ?
C1 N1 H1B 109.5 . . ?
H1A N1 H1B 109.5 . . ?
C1 N1 H1C 109.5 . . ?
H1A N1 H1C 109.5 . . ?
H1B N1 H1C 109.5 . . ?
C7 N2 H2A 109.5 . . ?
C7 N2 H2B 109.5 . . ?
H2A N2 H2B 109.5 . . ?
C7 N2 H2C 109.5 . . ?
H2A N2 H2C 109.5 . . ?
H2B N2 H2C 109.5 . . ?
C6 C1 C2 123.0(9) . . ?
C6 C1 N1 117.6(8) . . ?
C2 C1 N1 119.3(8) . . ?
C1 C2 C3 116.8(8) . . ?
C1 C2 C13 123.7(8) . . ?
C3 C2 C13 119.4(9) . . ?
C4 C3 C2 120.8(9) . . ?
C4 C3 H3 119.6 . . ?
C2 C3 H3 119.6 . . ?
C3 C4 C5 119.5(8) . . ?
C3 C4 C10 119.9(8) . . ?
C5 C4 C10 120.6(8) . . ?
C6 C5 C4 121.0(8) . . ?
C6 C5 H5 119.5 . . ?
C4 C5 H5 119.5 . . ?
C1 C6 C5 118.8(9) . . ?
C1 C6 H6 120.6 . . ?
C5 C6 H6 120.6 . . ?
C8 C7 C12 122.1(8) . . ?
C8 C7 N2 119.4(8) . . ?
C12 C7 N2 118.5(8) . . ?
C7 C8 C9 117.6(8) . . ?
C7 C8 C14 123.3(8) . . ?
C9 C8 C14 119.1(8) . . ?
C8 C9 C10 122.5(8) . . ?
C8 C9 H9 118.8 . . ?
C10 C9 H9 118.8 . . ?
C9 C10 C11 117.6(8) . . ?
C9 C10 C4 120.7(8) . . ?
C11 C10 C4 121.6(8) . . ?
C12 C11 C10 120.7(8) . . ?
C12 C11 H11 119.6 . . ?
C10 C11 H11 119.6 . . ?
C11 C12 C7 119.4(9) . . ?
C11 C12 H12 120.3 . . ?
C7 C12 H12 120.3 . . ?
C2 C13 H13A 109.5 . . ?
C2 C13 H13B 109.5 . . ?
H13A C13 H13B 109.5 . . ?
C2 C13 H13C 109.5 . . ?
H13A C13 H13C 109.5 . . ?
H13B C13 H13C 109.5 . . ?
C8 C14 H14A 109.5 . . ?
C8 C14 H14B 109.5 . . ?
H14A C14 H14B 109.5 . . ?
C8 C14 H14C 109.5 . . ?
H14A C14 H14C 109.5 . . ?
H14B C14 H14C 109.5 . . ?

loop_
_geom_bond_atom_site_label_1
_geom_bond_atom_site_label_2
_geom_bond_distance
_geom_bond_site_symmetry_2
_geom_bond_publ_flag
Pb1 Cl2 2.801(2) . ?
Pb1 Cl1 2.862(2) . ?
Pb1 Cl3 2.868(2) . ?
N1 C1 1.439(12) . ?
N1 H1A 0.8900 . ?
N1 H1B 0.8900 . ?
N1 H1C 0.8900 . ?
N2 C7 1.475(11) . ?
N2 H2A 0.8900 . ?
N2 H2B 0.8900 . ?
N2 H2C 0.8900 . ?
C1 C6 1.371(14) . ?
C1 C2 1.395(13) . ?
C2 C3 1.432(13) . ?
C2 C13 1.514(14) . ?
C3 C4 1.371(14) . ?
C3 H3 0.9300 . ?
C4 C5 1.405(12) . ?
C4 C10 1.495(11) . ?
C5 C6 1.382(13) . ?
C5 H5 0.9300 . ?
C6 H6 0.9300 . ?
C7 C8 1.368(13) . ?
C7 C12 1.397(14) . ?
C8 C9 1.398(12) . ?
C8 C14 1.488(13) . ?
C9 C10 1.399(13) . ?
C9 H9 0.9300 . ?
C10 C11 1.405(13) . ?
C11 C12 1.380(14) . ?
C11 H11 0.9300 . ?
C12 H12 0.9300 . ?
C13 H13A 0.9600 . ?
C13 H13B 0.9600 . ?
C13 H13C 0.9600 . ?
C14 H14A 0.9600 . ?
C14 H14B 0.9600 . ?
C14 H14C 0.9600 . ?

loop_
_geom_hbond_atom_site_label_D
_geom_hbond_atom_site_label_H
_geom_hbond_atom_site_label_A
_geom_hbond_distance_DH
_geom_hbond_distance_HA
_geom_hbond_distance_DA
_geom_hbond_angle_DHA
_geom_hbond_site_symmetry_A
N1 H1A Cl1 0.89 2.45 3.217(8) 144.3 4_566
N1 H1B Cl2 0.89 2.50 3.251(8) 142.4 4_576
N1 H1C Cl2 0.89 2.43 3.178(8) 142.3 1_556
N2 H2A Cl4 0.89 2.29 3.114(9) 154.9 1_545
N2 H2B Cl4 0.89 2.50 3.240(9) 140.8 4_566
N2 H2B Cl4 0.89 2.68 3.221(10) 120.6 2_646
N2 H2C Cl4 0.89 2.29 3.170(9) 169.4 3_666

loop_
_geom_torsion_atom_site_label_1
_geom_torsion_atom_site_label_2
_geom_torsion_atom_site_label_3
_geom_torsion_atom_site_label_4
_geom_torsion
_geom_torsion_site_symmetry_1
_geom_torsion_site_symmetry_2
_geom_torsion_site_symmetry_3
_geom_torsion_site_symmetry_4
_geom_torsion_publ_flag
C6 C1 C2 C3 0.9(15) . . . . ?
N1 C1 C2 C3 179.0(8) . . . . ?
C6 C1 C2 C13 178.9(11) . . . . ?
N1 C1 C2 C13 -3.0(15) . . . . ?
C1 C2 C3 C4 -2.3(14) . . . . ?
C13 C2 C3 C4 179.6(10) . . . . ?
C2 C3 C4 C5 2.5(15) . . . . ?
C2 C3 C4 C10 -176.0(9) . . . . ?
C3 C4 C5 C6 -1.3(16) . . . . ?
C10 C4 C5 C6 177.2(10) . . . . ?
C2 C1 C6 C5 0.2(17) . . . . ?
N1 C1 C6 C5 -177.9(10) . . . . ?
C4 C5 C6 C1 0.0(17) . . . . ?
C12 C7 C8 C9 1.2(17) . . . . ?
N2 C7 C8 C9 178.5(10) . . . . ?
C12 C7 C8 C14 179.5(11) . . . . ?
N2 C7 C8 C14 -3.3(16) . . . . ?
C7 C8 C9 C10 -0.1(17) . . . . ?
C14 C8 C9 C10 -178.4(11) . . . . ?
C8 C9 C10 C11 -0.5(17) . . . . ?
C8 C9 C10 C4 -178.2(10) . . . . ?
C3 C4 C10 C9 141.0(11) . . . . ?
C5 C4 C10 C9 -37.5(15) . . . . ?
C3 C4 C10 C11 -36.6(16) . . . . ?
C5 C4 C10 C11 144.9(11) . . . . ?
C9 C10 C11 C12 0.0(18) . . . . ?
C4 C10 C11 C12 177.7(11) . . . . ?
C10 C11 C12 C7 1.1(19) . . . . ?
C8 C7 C12 C11 -1.7(18) . . . . ?
N2 C7 C12 C11 -179.0(11) . . . . ?
